data_4062623
loop_
_publ_author_name
'Knight, L.'
'Piers, W. E.'
'Fleurat-Lessard, P.'
'Parvez, M.'
'McDonald, R.'

_publ_section_title
;
\b-Diketiminato Scandium Chemistry: Synthesis, Characterization, and
Thermal Behavior of Primary Amido Alkyl Derivatives
;
_journal_name_full Organometallics
_journal_page_first 2087
_journal_page_last 2094
_journal_paper_doi 10.1021/om034345c
_journal_volume 23
_journal_year 2004
_chemical_formula_sum 'C39 H62 N3 Sc'
_chemical_formula_weight 617.88
_space_group_IT_number 14
_symmetry_cell_setting monoclinic
_symmetry_space_group_name_Hall '-P 2yn'
_symmetry_space_group_name_H-M 'P 1 21/n 1'
_cell_angle_alpha 90.00
_cell_angle_beta 96.116(12)
_cell_angle_gamma 90.00
_cell_formula_units_Z 4
_cell_length_a 12.147(3)
_cell_length_b 17.490(5)
_cell_length_c 18.028(6)
_cell_measurement_temperature 173(2)
_cell_volume 3808.3(19)
_diffrn_ambient_temperature 173(2)
_exptl_crystal_density_diffrn 1.078
_cod_depositor_comments
;
The following automatic conversions were performed:
'_symmetry_cell_setting' value 'Monoclinic' changed to 'monoclinic'
according to '/home/saulius/struct/CIF-dictionaries/cif_core.dic'
dictionary named 'cif_core.dic' version 2.4.1 from 2010-06-29.

Automatic conversion script
Id: cif_fix_enum 1527 2010-12-29 10:47:43Z saulius 
;
_cod_original_sg_symbol_H-M 'P 21/n'
_cod_database_code 4062623

loop_
_symmetry_equiv_pos_as_xyz
'x, y, z'
'-x+1/2, y+1/2, -z+1/2'
'-x, -y, -z'
'x-1/2, -y-1/2, z-1/2'

loop_
_atom_site_label
_atom_site_type_symbol
_atom_site_fract_x
_atom_site_fract_y
_atom_site_fract_z
_atom_site_U_iso_or_equiv
_atom_site_adp_type
_atom_site_occupancy
_atom_site_symmetry_multiplicity
_atom_site_calc_flag
_atom_site_refinement_flags
_atom_site_disorder_assembly
_atom_site_disorder_group
Sc1 Sc 0.62100(3) 0.09523(3) 0.19692(2) 0.02876(16) Uani 0.8924(14) 1 d P A 1
N1 N 0.6641(3) 0.1679(3) 0.10831(17) 0.0251(4) Uani 0.8924(14) 1 d P A 1
N2 N 0.4857(3) 0.1732(2) 0.19972(19) 0.0291(8) Uani 0.8924(14) 1 d P A 1
N3 N 0.7187(2) 0.07809(16) 0.29305(16) 0.0411(7) Uani 0.8924(14) 1 d P A 1
H3 H 0.6994 0.1109 0.3263 0.049 Uiso 0.8924(14) 1 calc PR A 1
C30 C 0.9131(2) 0.25745(16) 0.23641(14) 0.0426(6) Uani 0.8924(14) 1 d P A 1
H30A H 0.9105 0.3093 0.2569 0.064 Uiso 0.8924(14) 1 calc PR A 1
H30B H 0.9901 0.2399 0.2399 0.064 Uiso 0.8924(14) 1 calc PR A 1
H30C H 0.8700 0.2229 0.2649 0.064 Uiso 0.8924(14) 1 calc PR A 1
C32 C 0.9261(3) 0.31540(17) 0.11036(18) 0.0432(7) Uani 0.8924(14) 1 d P A 1
H32A H 0.9221 0.3661 0.1331 0.065 Uiso 0.8924(14) 1 calc PR A 1
H32B H 0.8926 0.3173 0.0585 0.065 Uiso 0.8924(14) 1 calc PR A 1
H32C H 1.0038 0.2998 0.1117 0.065 Uiso 0.8924(14) 1 calc PR A 1
C35 C 0.6098(3) -0.0025(2) 0.11522(16) 0.0379(8) Uani 0.8924(14) 1 d P A 1
H35A H 0.6459 -0.0483 0.1393 0.045 Uiso 0.8924(14) 1 calc PR A 1
H35B H 0.5311 -0.0150 0.1003 0.045 Uiso 0.8924(14) 1 calc PR A 1
Sc1' Sc 0.6751(3) 0.1650(3) 0.2267(3) 0.0478(16) Uani 0.1076(14) 1 d P A 2
N1' N 0.665(3) 0.169(4) 0.1098(18) 0.057 Uiso 0.1076(14) 1 d PD A 2
N2' N 0.505(3) 0.1869(18) 0.2039(17) 0.031(11) Uiso 0.1076(14) 1 d PD A 2
N3' N 0.746(2) 0.0794(18) 0.2724(13) 0.062(12) Uiso 0.1076(14) 1 d PD A 2
H3' H 0.7299 0.0453 0.2369 0.074 Uiso 0.1076(14) 1 calc PR A 2
C30' C 0.799(2) 0.257(2) 0.2228(10) 0.082(9) Uiso 0.1076(14) 1 d PD A 2
H30D H 0.7611 0.3071 0.2254 0.098 Uiso 0.1076(14) 1 calc PR A 2
H30E H 0.8533 0.2532 0.2678 0.098 Uiso 0.1076(14) 1 calc PR A 2
C32' C 0.957(2) 0.3131(18) 0.1367(19) 0.066(12) Uiso 0.1076(14) 1 d PD A 2
H32D H 0.9796 0.3012 0.0875 0.099 Uiso 0.1076(14) 1 calc PR A 2
H32E H 1.0198 0.3075 0.1748 0.099 Uiso 0.1076(14) 1 calc PR A 2
H32F H 0.9291 0.3658 0.1369 0.099 Uiso 0.1076(14) 1 calc PR A 2
C35' C 0.625(6) -0.007(5) 0.119(2) 0.17(3) Uiso 0.1076(14) 1 d PD A 2
H35C H 0.6345 0.0342 0.1552 0.261 Uiso 0.1076(14) 1 calc PR A 2
H35D H 0.6677 -0.0521 0.1380 0.261 Uiso 0.1076(14) 1 calc PR A 2
H35E H 0.5466 -0.0210 0.1096 0.261 Uiso 0.1076(14) 1 calc PR A 2
C1 C 0.44529(15) 0.22540(12) 0.14934(12) 0.0307(5) Uani 1 1 d D . .
C2 C 0.49794(15) 0.23956(12) 0.08567(11) 0.0299(5) Uani 1 1 d . A .
H2 H 0.4586 0.2734 0.0511 0.036 Uiso 1 1 calc R . .
C3 C 0.59900(15) 0.21289(11) 0.06319(11) 0.0267(4) Uani 1 1 d D . .
C4 C 0.27317(18) 0.25486(15) 0.22074(14) 0.0484(6) Uani 1 1 d . . .
H4A H 0.3207 0.2708 0.2654 0.073 Uiso 1 1 calc R A .
H4B H 0.2559 0.2003 0.2243 0.073 Uiso 1 1 calc R . .
H4C H 0.2044 0.2845 0.2167 0.073 Uiso 1 1 calc R . .
C5 C 0.33347(16) 0.26884(13) 0.15153(13) 0.0373(5) Uani 1 1 d . A .
C6 C 0.35317(19) 0.35556(14) 0.14620(15) 0.0507(7) Uani 1 1 d . . .
H6A H 0.4026 0.3725 0.1896 0.076 Uiso 1 1 calc R A .
H6B H 0.2823 0.3825 0.1451 0.076 Uiso 1 1 calc R . .
H6C H 0.3872 0.3669 0.1005 0.076 Uiso 1 1 calc R . .
C7 C 0.25546(18) 0.24254(17) 0.08357(15) 0.0556(7) Uani 1 1 d . . .
H7A H 0.2912 0.2509 0.0380 0.083 Uiso 1 1 calc R A .
H7B H 0.1865 0.2719 0.0809 0.083 Uiso 1 1 calc R . .
H7C H 0.2390 0.1880 0.0885 0.083 Uiso 1 1 calc R . .
C8 C 0.63619(19) 0.32814(13) -0.01364(13) 0.0437(6) Uani 1 1 d . . .
H8A H 0.5722 0.3513 0.0064 0.066 Uiso 1 1 calc R A .
H8B H 0.6412 0.3472 -0.0643 0.066 Uiso 1 1 calc R . .
H8C H 0.7039 0.3416 0.0182 0.066 Uiso 1 1 calc R . .
C9 C 0.62271(16) 0.24089(13) -0.01561(11) 0.0331(5) Uani 1 1 d . A .
C10 C 0.52292(18) 0.21895(15) -0.07216(12) 0.0457(6) Uani 1 1 d . . .
H10A H 0.4546 0.2387 -0.0548 0.069 Uiso 1 1 calc R A .
H10B H 0.5183 0.1632 -0.0765 0.069 Uiso 1 1 calc R . .
H10C H 0.5326 0.2411 -0.1210 0.069 Uiso 1 1 calc R . .
C11 C 0.72533(18) 0.20727(15) -0.04699(12) 0.0442(6) Uani 1 1 d . . .
H11A H 0.7196 0.1514 -0.0485 0.066 Uiso 1 1 calc R A .
H11B H 0.7921 0.2221 -0.0149 0.066 Uiso 1 1 calc R . .
H11C H 0.7296 0.2269 -0.0975 0.066 Uiso 1 1 calc R . .
C12 C 0.45857(16) 0.15808(13) 0.27346(12) 0.0335(5) Uani 1 1 d . . .
C13 C 0.41161(17) 0.08621(13) 0.28679(13) 0.0389(5) Uani 1 1 d . A .
C14 C 0.4039(2) 0.06401(16) 0.36015(14) 0.0543(7) Uani 1 1 d . . .
H14 H 0.3715 0.0160 0.3697 0.065 Uiso 1 1 calc R A .
C15 C 0.4421(2) 0.11009(17) 0.41895(15) 0.0626(8) Uani 1 1 d . A .
H15 H 0.4382 0.0933 0.4687 0.075 Uiso 1 1 calc R . .
C16 C 0.4860(2) 0.18073(16) 0.40548(14) 0.0532(7) Uani 1 1 d . . .
H16 H 0.5103 0.2127 0.4466 0.064 Uiso 1 1 calc R A .
C17 C 0.49565(17) 0.20646(14) 0.33395(13) 0.0397(5) Uani 1 1 d . A .
C18 C 0.4942(2) 0.34826(17) 0.36361(18) 0.0702(9) Uani 1 1 d . A .
H18A H 0.4144 0.3496 0.3481 0.105 Uiso 1 1 calc R . .
H18B H 0.5273 0.3973 0.3519 0.105 Uiso 1 1 calc R . .
H18C H 0.5069 0.3389 0.4174 0.105 Uiso 1 1 calc R . .
C19 C 0.54669(19) 0.28458(14) 0.32233(14) 0.0461(6) Uani 1 1 d . . .
H19 H 0.5344 0.2965 0.2678 0.055 Uiso 1 1 calc R A .
C20 C 0.6712(2) 0.2831(2) 0.3446(2) 0.0885(11) Uani 1 1 d . A .
H20A H 0.7024 0.3336 0.3358 0.133 Uiso 1 1 calc R . .
H20B H 0.7053 0.2448 0.3146 0.133 Uiso 1 1 calc R . .
H20C H 0.6859 0.2701 0.3976 0.133 Uiso 1 1 calc R . .
C21 C 0.4158(2) -0.04823(15) 0.23429(16) 0.0581(7) Uani 1 1 d . A .
H21A H 0.3859 -0.0806 0.1926 0.087 Uiso 1 1 calc R . .
H21B H 0.3961 -0.0700 0.2812 0.087 Uiso 1 1 calc R . .
H21C H 0.4965 -0.0456 0.2356 0.087 Uiso 1 1 calc R . .
C22 C 0.36692(19) 0.03250(14) 0.22417(14) 0.0465(6) Uani 1 1 d . . .
H22 H 0.3878 0.0536 0.1760 0.056 Uiso 1 1 calc R A .
C23 C 0.2397(2) 0.02734(18) 0.21882(18) 0.0697(9) Uani 1 1 d . A .
H23A H 0.2129 -0.0069 0.1778 0.105 Uiso 1 1 calc R . .
H23B H 0.2078 0.0783 0.2095 0.105 Uiso 1 1 calc R . .
H23C H 0.2175 0.0073 0.2658 0.105 Uiso 1 1 calc R . .
C24 C 0.77053(15) 0.13713(12) 0.09607(11) 0.0293(5) Uani 1 1 d D . .
C25 C 0.86702(15) 0.17829(13) 0.12107(11) 0.0322(5) Uani 1 1 d . A .
C26 C 0.96858(17) 0.14249(15) 0.11450(13) 0.0434(6) Uani 1 1 d . . .
H26 H 1.0353 0.1688 0.1305 0.052 Uiso 1 1 calc R A .
C27 C 0.97405(18) 0.07034(16) 0.08547(14) 0.0511(7) Uani 1 1 d . A .
H27 H 1.0441 0.0476 0.0810 0.061 Uiso 1 1 calc R . .
C28 C 0.87824(18) 0.03045(15) 0.06263(13) 0.0449(6) Uani 1 1 d . . .
H28 H 0.8833 -0.0197 0.0431 0.054 Uiso 1 1 calc R A .
C29 C 0.77441(16) 0.06243(13) 0.06777(11) 0.0342(5) Uani 1 1 d . A .
C31 C 0.86372(17) 0.25788(13) 0.15368(12) 0.0346(5) Uani 1 1 d D . .
H31 H 0.7846 0.2744 0.1513 0.042 Uiso 1 1 calc R A 1
C33 C 0.6815(2) -0.04933(16) -0.00542(14) 0.0558(7) Uani 1 1 d . A .
H33A H 0.6099 -0.0745 -0.0179 0.084 Uiso 1 1 calc R . .
H33B H 0.7339 -0.0856 0.0203 0.084 Uiso 1 1 calc R . .
H33C H 0.7100 -0.0317 -0.0513 0.084 Uiso 1 1 calc R . .
C34 C 0.66710(17) 0.01872(13) 0.04510(12) 0.0386(5) Uani 1 1 d D . .
H34 H 0.6164 0.0552 0.0155 0.046 Uiso 1 1 calc R A 1
C36 C 0.8098(2) 0.03136(15) 0.32827(14) 0.0501(7) Uani 1 1 d D . .
C37 C 0.8915(6) 0.0231(5) 0.2637(4) 0.095(3) Uani 0.50 1 d P A 1
H37A H 0.8541 -0.0057 0.2217 0.143 Uiso 0.50 1 calc PR A 1
H37B H 0.9588 -0.0041 0.2835 0.143 Uiso 0.50 1 calc PR A 1
H37C H 0.9112 0.0740 0.2467 0.143 Uiso 0.50 1 calc PR A 1
C38 C 0.8734(7) 0.0722(5) 0.3909(5) 0.092(2) Uani 0.50 1 d P A 1
H38A H 0.8838 0.1256 0.3767 0.137 Uiso 0.50 1 calc PR A 1
H38B H 0.9458 0.0478 0.4024 0.137 Uiso 0.50 1 calc PR A 1
H38C H 0.8326 0.0703 0.4349 0.137 Uiso 0.50 1 calc PR A 1
C39 C 0.7794(7) -0.0483(5) 0.3451(6) 0.115(4) Uani 0.50 1 d P A 1
H39A H 0.7350 -0.0703 0.3017 0.173 Uiso 0.50 1 calc PR A 1
H39B H 0.7362 -0.0486 0.3880 0.173 Uiso 0.50 1 calc PR A 1
H39C H 0.8468 -0.0787 0.3567 0.173 Uiso 0.50 1 calc PR A 1
C37' C 0.9220(6) 0.0677(5) 0.3307(7) 0.105(3) Uani 0.50 1 d P A 2
H37D H 0.9216 0.1167 0.3570 0.157 Uiso 0.50 1 calc PR A 2
H37E H 0.9404 0.0761 0.2798 0.157 Uiso 0.50 1 calc PR A 2
H37F H 0.9774 0.0338 0.3571 0.157 Uiso 0.50 1 calc PR A 2
C38' C 0.7817(9) 0.0217(5) 0.4122(3) 0.112(3) Uani 0.50 1 d P A 2
H38D H 0.7844 0.0718 0.4367 0.168 Uiso 0.50 1 calc PR A 2
H38E H 0.8361 -0.0124 0.4391 0.168 Uiso 0.50 1 calc PR A 2
H38F H 0.7074 -0.0001 0.4123 0.168 Uiso 0.50 1 calc PR A 2
C39' C 0.8063(6) -0.0446(4) 0.2941(4) 0.0635(17) Uani 0.50 1 d P A 2
H39D H 0.7328 -0.0671 0.2962 0.095 Uiso 0.50 1 calc PR A 2
H39E H 0.8623 -0.0774 0.3213 0.095 Uiso 0.50 1 calc PR A 2
H39F H 0.8215 -0.0403 0.2419 0.095 Uiso 0.50 1 calc PR A 2

loop_
_atom_site_aniso_label
_atom_site_aniso_U_11
_atom_site_aniso_U_22
_atom_site_aniso_U_33
_atom_site_aniso_U_23
_atom_site_aniso_U_13
_atom_site_aniso_U_12
Sc1 0.0298(2) 0.0273(3) 0.0290(3) 0.0002(2) 0.00202(17) 0.00263(18)
N1 0.0214(9) 0.0264(11) 0.0271(10) -0.0015(8) 0.0005(7) 0.0039(8)
N2 0.0268(15) 0.0284(16) 0.0330(16) -0.0011(12) 0.0079(9) -0.0036(15)
N3 0.0464(14) 0.0440(17) 0.0323(13) 0.0005(11) 0.0005(14) 0.0079(11)
C30 0.0494(15) 0.0425(16) 0.0350(14) -0.0034(12) 0.0006(12) -0.0062(12)
C32 0.0408(16) 0.0458(19) 0.0426(18) 0.0031(14) 0.0021(15) -0.0087(13)
C35 0.0352(14) 0.0339(16) 0.0431(16) 0.0001(12) -0.0025(11) -0.0002(11)
Sc1' 0.046(3) 0.041(3) 0.054(3) -0.003(2) -0.004(2) -0.0004(19)
C1 0.0252(10) 0.0300(12) 0.0366(12) -0.0052(10) 0.0022(9) 0.0001(9)
C2 0.0256(10) 0.0325(12) 0.0308(11) 0.0022(9) -0.0001(8) 0.0057(8)
C3 0.0257(10) 0.0266(11) 0.0270(11) -0.0018(9) -0.0012(8) -0.0012(8)
C4 0.0351(12) 0.0487(15) 0.0647(17) 0.0015(13) 0.0202(11) 0.0067(11)
C5 0.0286(11) 0.0356(13) 0.0489(14) -0.0031(11) 0.0100(10) 0.0054(9)
C6 0.0439(13) 0.0381(15) 0.0726(18) 0.0005(13) 0.0187(12) 0.0121(11)
C7 0.0254(11) 0.0732(19) 0.0671(17) -0.0115(15) -0.0002(11) 0.0082(11)
C8 0.0470(13) 0.0404(14) 0.0440(14) 0.0101(11) 0.0062(11) -0.0027(11)
C9 0.0305(10) 0.0399(13) 0.0284(11) 0.0005(10) 0.0005(8) 0.0027(9)
C10 0.0447(13) 0.0593(17) 0.0313(12) 0.0001(12) -0.0051(10) 0.0037(11)
C11 0.0429(13) 0.0614(17) 0.0299(12) 0.0062(11) 0.0114(10) 0.0109(11)
C12 0.0296(10) 0.0370(13) 0.0350(12) -0.0011(10) 0.0094(9) 0.0004(9)
C13 0.0362(11) 0.0401(14) 0.0415(13) 0.0000(11) 0.0095(10) -0.0027(10)
C14 0.0705(17) 0.0471(16) 0.0485(15) 0.0003(13) 0.0207(13) -0.0136(13)
C15 0.097(2) 0.0578(19) 0.0370(14) 0.0027(13) 0.0243(14) -0.0117(16)
C16 0.0696(17) 0.0534(17) 0.0384(14) -0.0065(13) 0.0149(12) -0.0090(13)
C17 0.0392(12) 0.0420(14) 0.0399(13) -0.0019(11) 0.0136(10) -0.0027(10)
C18 0.083(2) 0.0487(18) 0.085(2) -0.0228(16) 0.0359(17) -0.0152(15)
C19 0.0542(14) 0.0425(15) 0.0439(14) -0.0103(12) 0.0161(11) -0.0110(11)
C20 0.0554(17) 0.064(2) 0.147(3) -0.010(2) 0.0171(19) -0.0193(15)
C21 0.0659(17) 0.0459(17) 0.0627(17) -0.0015(14) 0.0080(14) -0.0061(13)
C22 0.0478(13) 0.0408(15) 0.0496(14) 0.0005(12) -0.0003(11) -0.0115(11)
C23 0.0533(16) 0.062(2) 0.090(2) 0.0105(17) -0.0108(15) -0.0131(14)
C24 0.0266(10) 0.0368(13) 0.0244(10) 0.0020(9) 0.0025(8) 0.0063(9)
C25 0.0271(10) 0.0409(13) 0.0286(11) 0.0012(10) 0.0025(8) 0.0033(9)
C26 0.0254(11) 0.0571(17) 0.0473(14) -0.0026(12) 0.0019(10) 0.0043(10)
C27 0.0344(12) 0.0628(18) 0.0560(15) -0.0055(14) 0.0049(11) 0.0198(12)
C28 0.0445(13) 0.0450(15) 0.0445(14) -0.0079(12) 0.0013(10) 0.0162(11)
C29 0.0345(11) 0.0379(13) 0.0294(11) -0.0035(10) 0.0004(9) 0.0084(9)
C31 0.0295(10) 0.0398(13) 0.0346(12) -0.0014(10) 0.0042(9) -0.0022(9)
C33 0.0602(16) 0.0541(17) 0.0512(15) -0.0173(14) -0.0033(12) 0.0075(13)
C34 0.0415(12) 0.0341(13) 0.0387(13) -0.0087(11) -0.0029(10) 0.0043(10)
C36 0.0527(14) 0.0416(15) 0.0514(15) 0.0129(12) -0.0159(12) -0.0054(12)
C37 0.088(5) 0.112(7) 0.089(5) 0.032(5) 0.024(4) 0.054(5)
C38 0.093(6) 0.096(6) 0.074(5) 0.000(5) -0.044(4) -0.001(5)
C39 0.100(6) 0.079(6) 0.154(9) 0.070(7) -0.048(6) -0.026(5)
C37' 0.066(5) 0.071(5) 0.163(9) 0.034(6) -0.052(5) -0.015(4)
C38' 0.220(10) 0.067(5) 0.043(4) 0.015(4) -0.009(5) 0.043(6)
C39' 0.068(4) 0.044(4) 0.077(5) 0.002(4) 0.001(4) 0.011(3)

loop_
_geom_bond_atom_site_label_1
_geom_bond_atom_site_label_2
_geom_bond_distance
_geom_bond_site_symmetry_2
_geom_bond_publ_flag
Sc1 N3 2.016(2) . ?
Sc1 N1 2.149(3) . ?
Sc1 N2 2.140(3) . ?
Sc1 C35 2.251(4) . ?
Sc1 C12 2.754(2) . ?
Sc1 C24 2.801(2) . ?
N1 C3 1.330(3) . ?
N1 C24 1.439(3) . ?
N2 C1 1.344(3) . ?
N2 C12 1.428(4) . ?
N3 C36 1.465(3) . ?
C30 C31 1.547(3) . ?
C32 C31 1.524(3) . ?
C35 C34 1.552(3) . ?
Sc1' N3' 1.871(13) . ?
Sc1' N1' 2.10(3) . ?
Sc1' N2' 2.10(3) . ?
Sc1' C30' 2.22(3) . ?
Sc1' C24 2.777(5) . ?
Sc1' C12 2.848(5) . ?
N1' C3 1.340(2) . ?
N1' C24 1.440(2) . ?
N2' C1 1.340(2) . ?
N2' C12 1.52(3) . ?
N3' C36 1.470(2) . ?
C30' C31 1.540(2) . ?
C32' C31 1.540(2) . ?
C35' C34 1.540(2) . ?
C1 C2 1.394(3) . ?
C1 C5 1.560(3) . ?
C2 C3 1.412(3) . ?
C3 C9 1.558(3) . ?
C4 C5 1.532(3) . ?
C5 C7 1.537(3) . ?
C5 C6 1.540(3) . ?
C8 C9 1.535(3) . ?
C9 C11 1.539(3) . ?
C9 C10 1.547(3) . ?
C12 C13 1.412(3) . ?
C12 C17 1.415(3) . ?
C13 C14 1.391(3) . ?
C13 C22 1.523(3) . ?
C14 C15 1.373(4) . ?
C15 C16 1.377(4) . ?
C16 C17 1.383(3) . ?
C17 C19 1.524(3) . ?
C18 C19 1.517(3) . ?
C19 C20 1.523(4) . ?
C21 C22 1.535(4) . ?
C22 C23 1.540(3) . ?
C24 C29 1.405(3) . ?
C24 C25 1.408(3) . ?
C25 C26 1.400(3) . ?
C25 C31 1.513(3) . ?
C26 C27 1.371(4) . ?
C27 C28 1.382(3) . ?
C28 C29 1.392(3) . ?
C29 C34 1.529(3) . ?
C33 C34 1.520(3) . ?
C36 C39' 1.464(7) . ?
C36 C39 1.481(8) . ?
C36 C38 1.482(7) . ?
C36 C37' 1.500(7) . ?
C36 C38' 1.595(8) . ?
C36 C37 1.615(7) . ?
